data_4316984
loop_
_publ_author_name
'Atsushi Okazawa'
'Takayuki Ishida'

_publ_contact_author_address
;
    Department of Engineering Science, The University of 
    Electro-Communications, Chofu, Tokyo 182-8585, Japan
;
_publ_contact_author_email ' ishi@pc.uec.ac.jp '
_publ_contact_author_fax ' +81-42-443-5501 '
_publ_contact_author_name ' Takayuki Ishida'
_publ_contact_author_phone ' +81-42-443-5490 '
_publ_section_title
;
 Spin-Transition-Like Behavior on One Side in a
 Nitroxide-Copper(II)-Nitroxide Triad System
;
_journal_name_full 'Inorganic Chemistry'
_journal_page_first 10144
_journal_page_last 10147
_journal_paper_doi 10.1021/ic101536q
_journal_volume 49
_journal_year 2010
_chemical_absolute_configuration ad
_chemical_formula_moiety 'C30 H38 Cu N4 O4, 2(B F4) '
_chemical_formula_sum 'C30 H38 B2 Cu F8 N4 O4'
_chemical_formula_weight 755.81
_chemical_melting_point 401.
_space_group_IT_number 19
_symmetry_cell_setting orthorhombic
_symmetry_Int_Tables_number 19
_symmetry_space_group_name_Hall 'P 2ac 2ab'
_symmetry_space_group_name_H-M 'P 21 21 21'
_cell_angle_alpha 90.0000
_cell_angle_beta 90.0000
_cell_angle_gamma 90.0000
_cell_formula_units_Z 4
_cell_length_a 11.256(5)
_cell_length_b 16.039(12)
_cell_length_c 18.490(8)
_cell_measurement_reflns_used 291
_cell_measurement_temperature 94.
_cell_measurement_theta_max 27.5
_cell_measurement_theta_min 3.1
_cell_volume 3338(3)
_computing_cell_refinement CrystalClear
_computing_data_collection CrystalClear
_computing_data_reduction CrystalStructure
_computing_publication_material 'CrystalStructure 3.8'
_computing_structure_refinement CRYSTALS
_computing_structure_solution SIR92
_diffrn_ambient_temperature 90.
_diffrn_detector_area_resol_mean 7.31
_diffrn_measured_fraction_theta_full 0.997
_diffrn_measured_fraction_theta_max 0.997
_diffrn_measurement_device_type 'Rigaku Saturn'
_diffrn_measurement_method \w
_diffrn_radiation_type 'Mo K\a'
_diffrn_radiation_wavelength 0.71070
_diffrn_reflns_av_R_equivalents 0.091
_diffrn_reflns_limit_h_max 12
_diffrn_reflns_limit_h_min -14
_diffrn_reflns_limit_k_max 20
_diffrn_reflns_limit_k_min -20
_diffrn_reflns_limit_l_max 21
_diffrn_reflns_limit_l_min -23
_diffrn_reflns_number 38742
_diffrn_reflns_theta_full 27.47
_diffrn_reflns_theta_max 27.47
_exptl_absorpt_coefficient_mu 0.741
_exptl_absorpt_correction_T_max 0.862
_exptl_absorpt_correction_T_min 0.801
_exptl_absorpt_correction_type numerical
_exptl_absorpt_process_details
;
    Higashi, T. (1999). Program for Absorption Correction.
    Rigaku Corporation, Tokyo, Japan.
;
_exptl_crystal_colour black
_exptl_crystal_density_diffrn 1.504
_exptl_crystal_density_method 'not measured'
_exptl_crystal_description prism
_exptl_crystal_F_000 1556.00
_exptl_crystal_size_max 0.20
_exptl_crystal_size_mid 0.20
_exptl_crystal_size_min 0.20
_refine_diff_density_max 1.96
_refine_diff_density_min -1.17
_refine_ls_abs_structure_details 'Flack, H. D. (1983), Acta Cryst. A39, 876-881.  3378 Friedel Pairs'
_refine_ls_abs_structure_Flack 0.004(16)
_refine_ls_extinction_method none
_refine_ls_goodness_of_fit_ref 0.901
_refine_ls_hydrogen_treatment refall
_refine_ls_number_parameters 481
_refine_ls_number_reflns 7619
_refine_ls_R_factor_gt 0.0524
_refine_ls_shift/su_max 0.0000
_refine_ls_structure_factor_coef F
_refine_ls_weighting_details 'w = 1/[0.0001Fo^2^ + 1.0000\s(Fo^2^)]'
_refine_ls_weighting_scheme calc
_refine_ls_wR_factor_ref 0.0619
_reflns_number_gt 5362
_reflns_number_total 7619
_reflns_threshold_expression F^2^>2.0\s(F^2^)
_cod_data_source_file ic101536q_si_002_2.cif
_cod_data_source_block '__Cu(phpyNO)2_90K'
_cod_depositor_comments
;
The following automatic conversions were performed:

'_chemical_absolute_configuration' value 'ad ' changed to 'ad'
according to the built-in table from CIF Core dictionary named
'cif_core.dic' version 2.4.1 from 2010-06-29.

Automatic conversion script
Id: cif_fix_values 1646 2011-03-28 12:23:43Z adriana 
;
_cod_original_formula_sum 'C30 H38 B2 Cu F8 N4 O4 '
_cod_database_code 4316984

loop_
_symmetry_equiv_pos_site_id
_symmetry_equiv_pos_as_xyz
1 +X,+Y,+Z
2 1/2+X,1/2-Y,-Z
3 -X,1/2+Y,1/2-Z
4 1/2-X,-Y,1/2+Z

loop_
_atom_site_label
_atom_site_type_symbol
_atom_site_fract_x
_atom_site_fract_y
_atom_site_fract_z
_atom_site_U_iso_or_equiv
_atom_site_adp_type
_atom_site_occupancy
_atom_site_symmetry_multiplicity
_atom_site_calc_flag
_atom_site_refinement_flags
_atom_site_disorder_assembly
_atom_site_disorder_group
Cu(1) Cu 0.23864(4) 0.09046(3) 0.74779(2) 0.01636(11) Uani 1.00 1 d . . .
F(1) F 0.4259(3) 0.3109(2) 0.70852(16) 0.0702(12) Uani 1.00 1 d . . .
F(2) F 0.5797(4) 0.2391(2) 0.66327(19) 0.0701(13) Uani 1.00 1 d . . .
F(3) F 0.5800(2) 0.37941(19) 0.66126(16) 0.0428(9) Uani 1.00 1 d . . .
F(4) F 0.4550(2) 0.30749(19) 0.58857(14) 0.0335(8) Uani 1.00 1 d . . .
F(5) F 0.0637(2) 0.36690(17) 0.80667(12) 0.0263(7) Uani 1.00 1 d . . .
F(6) F 0.0354(2) 0.3025(2) 0.91448(15) 0.0441(9) Uani 1.00 1 d . . .
F(7) F -0.0288(2) 0.43411(18) 0.89996(15) 0.0371(8) Uani 1.00 1 d . . .
F(8) F -0.1228(2) 0.3304(2) 0.84260(15) 0.0412(9) Uani 1.00 1 d . . .
O(1) O 0.4097(2) 0.0919(2) 0.76660(12) 0.0204(7) Uani 1.00 1 d . . .
O(2) O 0.0705(2) 0.07614(19) 0.72513(13) 0.0177(7) Uani 1.00 1 d . . .
O(3) O 0.2523(2) -0.05533(17) 0.74869(18) 0.0339(8) Uani 1.00 1 d . . .
O(4) O 0.2062(2) 0.24138(19) 0.73898(16) 0.0261(8) Uani 1.00 1 d . . .
N(1) N 0.2334(3) 0.1065(2) 0.85298(15) 0.0133(8) Uani 1.00 1 d . . .
N(2) N 0.4357(3) 0.1030(2) 0.83437(15) 0.0138(8) Uani 1.00 1 d . . .
N(3) N 0.2465(3) 0.0996(2) 0.64170(15) 0.0135(7) Uani 1.00 1 d . . .
N(4) N 0.0454(2) 0.1080(2) 0.66243(16) 0.0130(8) Uani 1.00 1 d . . .
C(1) C 0.3431(3) 0.1162(2) 0.8832(2) 0.0148(10) Uani 1.00 1 d . . .
C(2) C 0.3560(3) 0.1381(3) 0.9548(2) 0.0187(11) Uani 1.00 1 d . . .
C(3) C 0.2549(3) 0.1432(2) 0.9972(2) 0.0171(10) Uani 1.00 1 d . . .
C(4) C 0.1419(4) 0.1280(2) 0.9692(2) 0.0163(10) Uani 1.00 1 d . . .
C(5) C 0.1368(4) 0.1125(2) 0.8939(2) 0.0159(11) Uani 1.00 1 d . . .
C(6) C 0.0352(3) 0.1256(2) 1.0152(2) 0.0168(10) Uani 1.00 1 d . . .
C(7) C 0.0492(4) 0.1023(2) 1.0881(2) 0.0216(11) Uani 1.00 1 d . . .
C(8) C -0.0510(4) 0.0991(3) 1.1329(2) 0.0256(11) Uani 1.00 1 d . . .
C(9) C -0.1606(4) 0.1183(2) 1.1064(2) 0.0274(12) Uani 1.00 1 d . . .
C(10) C -0.1758(4) 0.1407(3) 1.0346(2) 0.0256(12) Uani 1.00 1 d . . .
C(11) C -0.0781(4) 0.1442(2) 0.9890(2) 0.0196(11) Uani 1.00 1 d . . .
C(12) C 0.5672(3) 0.0989(2) 0.8537(2) 0.0155(9) Uani 1.00 1 d . . .
C(13) C 0.6298(3) 0.0621(3) 0.7884(2) 0.0247(12) Uani 1.00 1 d . . .
C(14) C 0.6103(4) 0.1868(2) 0.8677(2) 0.0272(12) Uani 1.00 1 d . . .
C(15) C 0.5853(4) 0.0388(2) 0.9177(2) 0.0220(11) Uani 1.00 1 d . . .
C(16) C 0.1379(3) 0.1055(2) 0.6117(2) 0.0140(10) Uani 1.00 1 d . . .
C(17) C 0.1236(3) 0.1064(2) 0.5368(2) 0.0152(10) Uani 1.00 1 d . . .
C(18) C 0.2234(3) 0.1041(2) 0.4938(2) 0.0179(10) Uani 1.00 1 d . . .
C(19) C 0.3367(3) 0.0993(2) 0.52353(19) 0.0142(9) Uani 1.00 1 d . . .
C(20) C 0.3415(3) 0.0961(3) 0.5993(2) 0.0173(10) Uani 1.00 1 d . . .
C(21) C 0.4460(3) 0.0986(2) 0.47875(19) 0.0145(9) Uani 1.00 1 d . . .
C(22) C 0.4400(4) 0.0739(2) 0.4060(2) 0.0178(10) Uani 1.00 1 d . . .
C(23) C 0.5424(4) 0.0740(2) 0.3629(2) 0.0227(11) Uani 1.00 1 d . . .
C(24) C 0.6484(4) 0.0994(3) 0.3910(2) 0.0226(11) Uani 1.00 1 d . . .
C(25) C 0.6561(4) 0.1261(3) 0.4630(2) 0.0231(12) Uani 1.00 1 d . . .
C(26) C 0.5551(3) 0.1242(2) 0.5064(2) 0.0193(10) Uani 1.00 1 d . . .
C(27) C -0.0776(3) 0.1443(2) 0.6545(2) 0.0145(9) Uani 1.00 1 d . . .
C(28) C -0.1116(4) 0.1789(3) 0.7280(2) 0.0290(12) Uani 1.00 1 d . . .
C(29) C -0.1609(4) 0.0735(2) 0.6330(2) 0.0239(11) Uani 1.00 1 d . . .
C(30) C -0.0776(4) 0.2154(2) 0.5994(2) 0.0264(12) Uani 1.00 1 d . . .
B(1) B 0.5092(4) 0.3072(3) 0.6546(2) 0.0235(13) Uani 1.00 1 d . . .
B(2) B -0.0114(4) 0.3582(3) 0.8661(2) 0.0175(12) Uani 1.00 1 d . . .
H(1) H 0.4323 0.1507 0.9739 0.022 Uiso 1.00 1 c R . .
H(2) H 0.2620 0.1568 1.0471 0.020 Uiso 1.00 1 c R . .
H(3) H 0.0612 0.1070 0.8716 0.019 Uiso 1.00 1 c R . .
H(4) H 0.1254 0.0883 1.1065 0.026 Uiso 1.00 1 c R . .
H(5) H -0.0425 0.0838 1.1823 0.031 Uiso 1.00 1 c R . .
H(6) H -0.2275 0.1156 1.1377 0.033 Uiso 1.00 1 c R . .
H(7) H -0.2522 0.1549 1.0167 0.031 Uiso 1.00 1 c R . .
H(8) H -0.0875 0.1583 0.9395 0.024 Uiso 1.00 1 c R . .
H(9) H 0.6535 0.1058 0.7569 0.030 Uiso 1.00 1 c R . .
H(10) H 0.6978 0.0319 0.8038 0.030 Uiso 1.00 1 c R . .
H(11) H 0.5771 0.0257 0.7637 0.030 Uiso 1.00 1 c R . .
H(12) H 0.6003 0.2003 0.9173 0.033 Uiso 1.00 1 c R . .
H(13) H 0.6920 0.1908 0.8552 0.033 Uiso 1.00 1 c R . .
H(14) H 0.5656 0.2244 0.8388 0.033 Uiso 1.00 1 c R . .
H(15) H 0.5983 -0.0160 0.8999 0.027 Uiso 1.00 1 c R . .
H(16) H 0.6521 0.0560 0.9454 0.027 Uiso 1.00 1 c R . .
H(17) H 0.5164 0.0393 0.9474 0.027 Uiso 1.00 1 c R . .
H(18) H 0.0464 0.1088 0.5160 0.018 Uiso 1.00 1 c R . .
H(19) H 0.2154 0.1058 0.4427 0.021 Uiso 1.00 1 c R . .
H(20) H 0.4170 0.0899 0.6217 0.021 Uiso 1.00 1 c R . .
H(21) H 0.3661 0.0566 0.3861 0.021 Uiso 1.00 1 c R . .
H(22) H 0.5380 0.0564 0.3139 0.027 Uiso 1.00 1 c R . .
H(23) H 0.7174 0.0990 0.3613 0.027 Uiso 1.00 1 c R . .
H(24) H 0.7296 0.1455 0.4819 0.028 Uiso 1.00 1 c R . .
H(25) H 0.5605 0.1400 0.5558 0.023 Uiso 1.00 1 c R . .
H(26) H -0.0869 0.2354 0.7318 0.035 Uiso 1.00 1 c R . .
H(27) H -0.1953 0.1757 0.7341 0.035 Uiso 1.00 1 c R . .
H(28) H -0.0736 0.1468 0.7645 0.035 Uiso 1.00 1 c R . .
H(29) H -0.1929 0.0478 0.6751 0.029 Uiso 1.00 1 c R . .
H(30) H -0.2237 0.0949 0.6042 0.029 Uiso 1.00 1 c R . .
H(31) H -0.1174 0.0334 0.6060 0.029 Uiso 1.00 1 c R . .
H(32) H -0.0927 0.1940 0.5524 0.032 Uiso 1.00 1 c R . .
H(33) H -0.1375 0.2545 0.6119 0.032 Uiso 1.00 1 c R . .
H(34) H -0.0022 0.2420 0.6000 0.032 Uiso 1.00 1 c R . .
H(35) H 0.1834 -0.0883 0.7411 0.041 Uiso 1.00 1 c R . .
H(36) H 0.3269 -0.0814 0.7567 0.041 Uiso 1.00 1 c R . .
H(37) H 0.1288 0.2624 0.7298 0.032 Uiso 1.00 1 c R . .
H(38) H 0.2710 0.2788 0.7448 0.032 Uiso 1.00 1 c R . .

loop_
_atom_site_aniso_label
_atom_site_aniso_U_11
_atom_site_aniso_U_22
_atom_site_aniso_U_33
_atom_site_aniso_U_12
_atom_site_aniso_U_13
_atom_site_aniso_U_23
Cu(1) 0.0137(2) 0.0262(2) 0.00918(19) 0.0004(2) 0.0001(2) 0.0012(2)
F(1) 0.051(2) 0.124(3) 0.0353(17) -0.045(2) 0.0267(16) -0.033(2)
F(2) 0.113(3) 0.046(2) 0.052(2) 0.039(2) -0.041(2) -0.0158(17)
F(3) 0.0429(19) 0.0427(19) 0.0427(16) -0.0214(15) -0.0099(15) 0.0008(14)
F(4) 0.0363(17) 0.0421(18) 0.0222(13) 0.0002(14) -0.0108(13) -0.0024(12)
F(5) 0.0238(14) 0.0383(16) 0.0168(11) 0.0052(12) 0.0052(11) 0.0022(11)
F(6) 0.0419(19) 0.052(2) 0.0381(16) 0.0177(16) 0.0100(15) 0.0265(15)
F(7) 0.051(2) 0.0222(16) 0.0381(15) -0.0050(14) 0.0204(14) -0.0052(12)
F(8) 0.0285(17) 0.063(2) 0.0325(14) -0.0116(15) 0.0044(13) -0.0156(15)
O(1) 0.0166(14) 0.0353(17) 0.0094(12) -0.0026(14) -0.0008(10) -0.0005(12)
O(2) 0.0164(14) 0.0252(16) 0.0116(11) -0.0020(13) -0.0015(10) 0.0061(11)
O(3) 0.0272(17) 0.0226(14) 0.0519(18) 0.0042(14) -0.010(2) 0.0015(16)
O(4) 0.0265(17) 0.0214(15) 0.0302(17) -0.0024(12) 0.0019(14) -0.0015(14)
N(1) 0.0087(16) 0.0210(18) 0.0100(13) -0.0007(16) 0.0003(13) 0.0019(12)
N(2) 0.0140(16) 0.0223(18) 0.0052(13) 0.0012(15) -0.0005(12) -0.0020(13)
N(3) 0.0169(18) 0.0150(15) 0.0086(12) 0.0042(18) 0.0004(13) 0.0019(12)
N(4) 0.0124(17) 0.0135(17) 0.0130(14) -0.0006(13) -0.0026(13) 0.0020(13)
C(1) 0.013(2) 0.018(2) 0.0137(18) 0.0006(16) 0.0027(16) -0.0026(16)
C(2) 0.011(2) 0.027(2) 0.018(2) 0.0032(19) -0.0029(16) -0.0034(18)
C(3) 0.015(2) 0.022(2) 0.0141(16) 0.001(2) 0.0001(17) -0.0029(15)
C(4) 0.020(2) 0.017(2) 0.0120(18) 0.0028(18) 0.0004(17) -0.0018(16)
C(5) 0.015(2) 0.021(2) 0.0117(18) 0.0022(18) 0.0017(16) 0.0015(16)
C(6) 0.019(2) 0.021(2) 0.0112(17) -0.0025(18) 0.0043(16) -0.0005(16)
C(7) 0.032(2) 0.019(2) 0.0138(18) 0.001(2) 0.0038(18) 0.0019(17)
C(8) 0.039(2) 0.025(2) 0.0131(18) -0.001(2) 0.0062(18) -0.0007(18)
C(9) 0.032(2) 0.025(2) 0.026(2) -0.007(2) 0.017(2) -0.0058(19)
C(10) 0.023(2) 0.022(2) 0.032(2) -0.004(2) 0.008(2) -0.005(2)
C(11) 0.023(2) 0.019(2) 0.0172(19) -0.0012(19) 0.0029(17) 0.0003(16)
C(12) 0.0092(18) 0.020(2) 0.0171(17) -0.0010(18) -0.0028(15) -0.0003(17)
C(13) 0.012(2) 0.039(2) 0.023(2) 0.001(2) 0.0005(17) 0.0002(19)
C(14) 0.023(2) 0.023(2) 0.036(2) -0.008(2) 0.001(2) 0.000(2)
C(15) 0.020(2) 0.030(2) 0.0164(19) 0.005(2) 0.0002(18) -0.0003(18)
C(16) 0.013(2) 0.012(2) 0.0168(18) 0.0015(18) 0.0008(16) 0.0031(16)
C(17) 0.014(2) 0.018(2) 0.0135(18) 0.0003(18) -0.0051(15) 0.0012(16)
C(18) 0.020(2) 0.021(2) 0.0130(16) -0.0038(19) -0.0027(16) 0.0003(16)
C(19) 0.016(2) 0.016(2) 0.0108(16) 0.0012(19) 0.0024(15) 0.0002(16)
C(20) 0.017(2) 0.022(2) 0.0139(18) -0.001(2) -0.0008(15) 0.0046(18)
C(21) 0.016(2) 0.016(2) 0.0117(16) 0.0029(18) 0.0032(15) 0.0032(16)
C(22) 0.028(2) 0.015(2) 0.0106(16) -0.0019(19) 0.0042(17) -0.0020(15)
C(23) 0.035(2) 0.021(2) 0.0128(18) 0.003(2) 0.0092(18) 0.0027(16)
C(24) 0.025(2) 0.026(2) 0.0176(19) 0.005(2) 0.0090(17) 0.0034(18)
C(25) 0.014(2) 0.032(2) 0.024(2) 0.0047(19) 0.0039(18) 0.0055(19)
C(26) 0.018(2) 0.029(2) 0.0110(17) 0.0061(19) 0.0030(17) 0.0018(16)
C(27) 0.0089(19) 0.018(2) 0.0169(18) 0.0034(17) 0.0002(15) 0.0005(16)
C(28) 0.021(2) 0.037(2) 0.029(2) 0.006(2) 0.0021(19) -0.012(2)
C(29) 0.021(2) 0.023(2) 0.027(2) -0.0040(19) -0.0020(18) -0.0004(19)
C(30) 0.027(2) 0.020(2) 0.032(2) 0.008(2) 0.005(2) 0.0098(19)
B(1) 0.023(2) 0.029(2) 0.019(2) -0.003(2) 0.006(2) -0.006(2)
B(2) 0.023(2) 0.012(2) 0.018(2) -0.001(2) 0.000(2) 0.0010(18)

loop_
_atom_type_symbol
_atom_type_description
_atom_type_scat_dispersion_real
_atom_type_scat_dispersion_imag
_atom_type_scat_source
C C 0.003 0.002
;
International Tables for Crystallography
(1992, Vol. C, Tables 4.2.6.8 and 6.1.1.4)
;
H H 0.000 0.000
;
International Tables for Crystallography
(1992, Vol. C, Table 6.1.1.4)
;
B B 0.001 0.001
;
International Tables for Crystallography
(1992, Vol. C, Tables 4.2.6.8 and 6.1.1.4)
;
Cu Cu 0.320 1.265
;
International Tables for Crystallography
(1992, Vol. C, Tables 4.2.6.8 and 6.1.1.4)
;
F F 0.017 0.010
;
International Tables for Crystallography
(1992, Vol. C, Tables 4.2.6.8 and 6.1.1.4)
;
N N 0.006 0.003
;
International Tables for Crystallography
(1992, Vol. C, Tables 4.2.6.8 and 6.1.1.4)
;
O O 0.011 0.006
;
International Tables for Crystallography
(1992, Vol. C, Tables 4.2.6.8 and 6.1.1.4)
;

loop_
_geom_angle_atom_site_label_1
_geom_angle_atom_site_label_2
_geom_angle_atom_site_label_3
_geom_angle
_geom_angle_publ_flag
_geom_angle_site_symmetry_1
_geom_angle_site_symmetry_2
_geom_angle_site_symmetry_3
O(1) Cu(1) O(2) 173.52(12) yes . . .
O(1) Cu(1) O(3) 86.89(12) yes . . .
O(1) Cu(1) O(4) 98.42(11) yes . . .
O(1) Cu(1) N(1) 81.49(12) yes . . .
O(1) Cu(1) N(3) 97.59(12) yes . . .
O(2) Cu(1) O(3) 87.01(11) yes . . .
O(2) Cu(1) O(4) 87.58(11) yes . . .
O(2) Cu(1) N(1) 101.46(12) yes . . .
O(2) Cu(1) N(3) 80.71(13) yes . . .
O(3) Cu(1) O(4) 174.12(10) yes . . .
O(3) Cu(1) N(1) 97.20(12) yes . . .
O(3) Cu(1) N(3) 94.50(12) yes . . .
O(4) Cu(1) N(1) 86.12(12) yes . . .
O(4) Cu(1) N(3) 82.36(12) yes . . .
N(1) Cu(1) N(3) 168.19(14) yes . . .
Cu(1) O(1) N(2) 113.3(2) yes . . .
Cu(1) O(2) N(4) 110.9(2) yes . . .
Cu(1) N(1) C(1) 113.1(2) yes . . .
Cu(1) N(1) C(5) 126.8(2) yes . . .
C(1) N(1) C(5) 119.9(3) yes . . .
O(1) N(2) C(1) 118.5(3) yes . . .
O(1) N(2) C(12) 116.1(2) yes . . .
C(1) N(2) C(12) 125.5(2) yes . . .
Cu(1) N(3) C(16) 112.1(2) yes . . .
Cu(1) N(3) C(20) 128.4(2) yes . . .
C(16) N(3) C(20) 119.4(3) yes . . .
O(2) N(4) C(16) 115.1(3) yes . . .
O(2) N(4) C(27) 116.0(2) yes . . .
C(16) N(4) C(27) 128.8(3) yes . . .
N(1) C(1) N(2) 113.2(3) yes . . .
N(1) C(1) C(2) 121.2(3) yes . . .
N(2) C(1) C(2) 125.6(3) yes . . .
C(1) C(2) C(3) 118.2(3) yes . . .
C(2) C(3) C(4) 121.9(3) yes . . .
C(3) C(4) C(5) 115.7(3) yes . . .
C(3) C(4) C(6) 122.3(3) yes . . .
C(5) C(4) C(6) 122.0(4) yes . . .
N(1) C(5) C(4) 122.7(4) yes . . .
C(4) C(6) C(7) 117.9(3) yes . . .
C(4) C(6) C(11) 122.7(3) yes . . .
C(7) C(6) C(11) 119.4(3) yes . . .
C(6) C(7) C(8) 119.1(4) yes . . .
C(7) C(8) C(9) 120.5(3) yes . . .
C(8) C(9) C(10) 121.0(4) yes . . .
C(9) C(10) C(11) 119.7(4) yes . . .
C(6) C(11) C(10) 120.3(3) yes . . .
N(2) C(12) C(13) 106.3(3) yes . . .
N(2) C(12) C(14) 108.2(3) yes . . .
N(2) C(12) C(15) 109.7(3) yes . . .
C(13) C(12) C(14) 110.4(3) yes . . .
C(13) C(12) C(15) 107.9(3) yes . . .
C(14) C(12) C(15) 114.2(3) yes . . .
N(3) C(16) N(4) 113.6(3) yes . . .
N(3) C(16) C(17) 121.0(3) yes . . .
N(4) C(16) C(17) 125.3(3) yes . . .
C(16) C(17) C(18) 118.6(3) yes . . .
C(17) C(18) C(19) 121.4(3) yes . . .
C(18) C(19) C(20) 115.6(3) yes . . .
C(18) C(19) C(21) 122.7(3) yes . . .
C(20) C(19) C(21) 121.7(3) yes . . .
N(3) C(20) C(19) 123.8(3) yes . . .
C(19) C(21) C(22) 119.8(3) yes . . .
C(19) C(21) C(26) 121.7(3) yes . . .
C(22) C(21) C(26) 118.5(3) yes . . .
C(21) C(22) C(23) 120.4(4) yes . . .
C(22) C(23) C(24) 120.2(3) yes . . .
C(23) C(24) C(25) 120.4(3) yes . . .
C(24) C(25) C(26) 119.3(4) yes . . .
C(21) C(26) C(25) 121.1(3) yes . . .
N(4) C(27) C(28) 106.6(3) yes . . .
N(4) C(27) C(29) 107.5(3) yes . . .
N(4) C(27) C(30) 110.7(3) yes . . .
C(28) C(27) C(29) 110.5(3) yes . . .
C(28) C(27) C(30) 108.9(3) yes . . .
C(29) C(27) C(30) 112.5(3) yes . . .
F(1) B(1) F(2) 110.4(4) yes . . .
F(1) B(1) F(3) 106.6(4) yes . . .
F(1) B(1) F(4) 110.2(4) yes . . .
F(2) B(1) F(3) 108.6(4) yes . . .
F(2) B(1) F(4) 111.7(4) yes . . .
F(3) B(1) F(4) 109.2(4) yes . . .
F(5) B(2) F(6) 110.3(3) yes . . .
F(5) B(2) F(7) 110.8(3) yes . . .
F(5) B(2) F(8) 109.3(3) yes . . .
F(6) B(2) F(7) 109.4(3) yes . . .
F(6) B(2) F(8) 109.9(3) yes . . .
F(7) B(2) F(8) 107.1(3) yes . . .
Cu(1) O(3) H(35) 120.1 no . . .
Cu(1) O(3) H(36) 119.9 no . . .
H(35) O(3) H(36) 120.0 no . . .
Cu(1) O(4) H(37) 119.9 no . . .
Cu(1) O(4) H(38) 120.1 no . . .
H(37) O(4) H(38) 120.0 no . . .
C(1) C(2) H(1) 120.5 no . . .
C(3) C(2) H(1) 121.3 no . . .
C(2) C(3) H(2) 119.6 no . . .
C(4) C(3) H(2) 118.5 no . . .
N(1) C(5) H(3) 118.6 no . . .
C(4) C(5) H(3) 118.7 no . . .
C(6) C(7) H(4) 120.5 no . . .
C(8) C(7) H(4) 120.4 no . . .
C(7) C(8) H(5) 119.8 no . . .
C(9) C(8) H(5) 119.7 no . . .
C(8) C(9) H(6) 119.3 no . . .
C(10) C(9) H(6) 119.7 no . . .
C(9) C(10) H(7) 120.5 no . . .
C(11) C(10) H(7) 119.8 no . . .
C(6) C(11) H(8) 119.1 no . . .
C(10) C(11) H(8) 120.5 no . . .
C(12) C(13) H(9) 109.4 no . . .
C(12) C(13) H(10) 109.6 no . . .
C(12) C(13) H(11) 109.4 no . . .
H(9) C(13) H(10) 109.5 no . . .
H(9) C(13) H(11) 109.5 no . . .
H(10) C(13) H(11) 109.5 no . . .
C(12) C(14) H(12) 109.8 no . . .
C(12) C(14) H(13) 109.5 no . . .
C(12) C(14) H(14) 109.1 no . . .
H(12) C(14) H(13) 109.5 no . . .
H(12) C(14) H(14) 109.5 no . . .
H(13) C(14) H(14) 109.5 no . . .
C(12) C(15) H(15) 109.4 no . . .
C(12) C(15) H(16) 109.7 no . . .
C(12) C(15) H(17) 109.2 no . . .
H(15) C(15) H(16) 109.5 no . . .
H(15) C(15) H(17) 109.5 no . . .
H(16) C(15) H(17) 109.5 no . . .
C(16) C(17) H(18) 120.5 no . . .
C(18) C(17) H(18) 120.9 no . . .
C(17) C(18) H(19) 119.8 no . . .
C(19) C(18) H(19) 118.8 no . . .
N(3) C(20) H(20) 117.9 no . . .
C(19) C(20) H(20) 118.3 no . . .
C(21) C(22) H(21) 119.7 no . . .
C(23) C(22) H(21) 120.0 no . . .
C(22) C(23) H(22) 119.9 no . . .
C(24) C(23) H(22) 119.8 no . . .
C(23) C(24) H(23) 119.6 no . . .
C(25) C(24) H(23) 120.0 no . . .
C(24) C(25) H(24) 120.2 no . . .
C(26) C(25) H(24) 120.4 no . . .
C(21) C(26) H(25) 119.2 no . . .
C(25) C(26) H(25) 119.7 no . . .
C(27) C(28) H(26) 109.9 no . . .
C(27) C(28) H(27) 109.6 no . . .
C(27) C(28) H(28) 108.9 no . . .
H(26) C(28) H(27) 109.5 no . . .
H(26) C(28) H(28) 109.5 no . . .
H(27) C(28) H(28) 109.5 no . . .
C(27) C(29) H(29) 110.1 no . . .
C(27) C(29) H(30) 109.5 no . . .
C(27) C(29) H(31) 108.9 no . . .
H(29) C(29) H(30) 109.5 no . . .
H(29) C(29) H(31) 109.5 no . . .
H(30) C(29) H(31) 109.5 no . . .
C(27) C(30) H(32) 109.9 no . . .
C(27) C(30) H(33) 109.3 no . . .
C(27) C(30) H(34) 109.2 no . . .
H(32) C(30) H(33) 109.5 no . . .
H(32) C(30) H(34) 109.5 no . . .
H(33) C(30) H(34) 109.5 no . . .

loop_
_geom_bond_atom_site_label_1
_geom_bond_atom_site_label_2
_geom_bond_distance
_geom_bond_publ_flag
_geom_bond_site_symmetry_1
_geom_bond_site_symmetry_2
Cu(1) O(1) 1.957(2) yes . .
Cu(1) O(2) 1.952(2) yes . .
Cu(1) O(3) 2.344(2) yes . .
Cu(1) O(4) 2.453(3) yes . .
Cu(1) N(1) 1.963(2) yes . .
Cu(1) N(3) 1.969(2) yes . .
F(1) B(1) 1.370(6) yes . .
F(2) B(1) 1.359(6) yes . .
F(3) B(1) 1.411(6) yes . .
F(4) B(1) 1.364(5) yes . .
F(5) B(2) 1.393(5) yes . .
F(6) B(2) 1.369(5) yes . .
F(7) B(2) 1.383(5) yes . .
F(8) B(2) 1.400(5) yes . .
O(1) N(2) 1.299(3) yes . .
O(2) N(4) 1.298(3) yes . .
N(1) C(1) 1.365(5) yes . .
N(1) C(5) 1.328(5) yes . .
N(2) C(1) 1.395(5) yes . .
N(2) C(12) 1.524(5) yes . .
N(3) C(16) 1.346(5) yes . .
N(3) C(20) 1.328(5) yes . .
N(4) C(16) 1.403(5) yes . .
N(4) C(27) 1.509(5) yes . .
C(1) C(2) 1.378(5) yes . .
C(2) C(3) 1.385(5) yes . .
C(3) C(4) 1.395(6) yes . .
C(4) C(5) 1.414(5) yes . .
C(4) C(6) 1.473(6) yes . .
C(6) C(7) 1.408(5) yes . .
C(6) C(11) 1.395(6) yes . .
C(7) C(8) 1.401(6) yes . .
C(8) C(9) 1.363(6) yes . .
C(9) C(10) 1.386(6) yes . .
C(10) C(11) 1.387(6) yes . .
C(12) C(13) 1.517(5) yes . .
C(12) C(14) 1.513(6) yes . .
C(12) C(15) 1.539(5) yes . .
C(16) C(17) 1.394(5) yes . .
C(17) C(18) 1.377(5) yes . .
C(18) C(19) 1.391(5) yes . .
C(19) C(20) 1.403(5) yes . .
C(19) C(21) 1.483(5) yes . .
C(21) C(22) 1.403(5) yes . .
C(21) C(26) 1.393(5) yes . .
C(22) C(23) 1.402(6) yes . .
C(23) C(24) 1.364(6) yes . .
C(24) C(25) 1.402(5) yes . .
C(25) C(26) 1.392(6) yes . .
C(27) C(28) 1.518(5) yes . .
C(27) C(29) 1.526(6) yes . .
C(27) C(30) 1.528(6) yes . .
O(3) H(35) 0.950 no . .
O(3) H(36) 0.950 no . .
O(4) H(37) 0.950 no . .
O(4) H(38) 0.950 no . .
C(2) H(1) 0.950 no . .
C(3) H(2) 0.950 no . .
C(5) H(3) 0.950 no . .
C(7) H(4) 0.950 no . .
C(8) H(5) 0.950 no . .
C(9) H(6) 0.950 no . .
C(10) H(7) 0.950 no . .
C(11) H(8) 0.950 no . .
C(13) H(9) 0.950 no . .
C(13) H(10) 0.950 no . .
C(13) H(11) 0.950 no . .
C(14) H(12) 0.950 no . .
C(14) H(13) 0.950 no . .
C(14) H(14) 0.950 no . .
C(15) H(15) 0.950 no . .
C(15) H(16) 0.950 no . .
C(15) H(17) 0.950 no . .
C(17) H(18) 0.950 no . .
C(18) H(19) 0.950 no . .
C(20) H(20) 0.950 no . .
C(22) H(21) 0.950 no . .
C(23) H(22) 0.950 no . .
C(24) H(23) 0.950 no . .
C(25) H(24) 0.950 no . .
C(26) H(25) 0.950 no . .
C(28) H(26) 0.950 no . .
C(28) H(27) 0.950 no . .
C(28) H(28) 0.950 no . .
C(29) H(29) 0.950 no . .
C(29) H(30) 0.950 no . .
C(29) H(31) 0.950 no . .
C(30) H(32) 0.950 no . .
C(30) H(33) 0.950 no . .
C(30) H(34) 0.950 no . .

loop_
_geom_contact_atom_site_label_1
_geom_contact_atom_site_label_2
_geom_contact_distance
_geom_contact_publ_flag
_geom_contact_site_symmetry_1
_geom_contact_site_symmetry_2
F(1) O(4) 2.771(4) ? . .
F(1) C(8) 3.278(5) ? . 2_557
F(2) O(1) 3.590(4) ? . .
F(2) C(26) 3.448(5) ? . .
F(3) O(3) 2.726(4) ? . 3_656
F(3) N(2) 3.591(4) ? . 3_656
F(3) C(15) 3.483(5) ? . 3_656
F(3) C(18) 3.301(4) ? . 2_556
F(4) C(17) 3.298(4) ? . 2_556
F(4) C(26) 3.496(5) ? . .
F(4) C(30) 3.514(5) ? . 2_556
F(5) O(4) 2.863(4) ? . .
F(5) C(9) 3.503(5) ? . 2_557
F(5) C(23) 3.284(4) ? . 2_456
F(6) C(2) 3.290(5) ? . 2_457
F(6) C(4) 3.210(5) ? . .
F(6) C(5) 3.276(5) ? . .
F(6) C(6) 3.394(5) ? . .
F(6) C(10) 3.505(5) ? . 2_557
F(6) C(11) 3.160(5) ? . .
F(7) O(2) 3.280(3) ? . 3_556
F(7) N(4) 3.024(4) ? . 3_556
F(7) C(2) 3.199(5) ? . 2_457
F(7) C(3) 3.328(5) ? . 2_457
F(7) C(16) 3.018(5) ? . 3_556
F(7) C(17) 3.185(5) ? . 3_556
F(7) C(29) 3.151(5) ? . 3_556
F(8) O(3) 2.887(4) ? . 3_556
F(8) C(3) 3.293(4) ? . 2_457
F(8) C(28) 3.226(5) ? . .
O(1) F(2) 3.590(4) ? . .
O(2) F(7) 3.280(3) ? . 3_546
O(3) F(3) 2.726(4) ? . 3_646
O(3) F(8) 2.887(4) ? . 3_546
O(4) F(1) 2.771(4) ? . .
O(4) F(5) 2.863(4) ? . .
O(4) C(24) 3.566(5) ? . 2_456
N(2) F(3) 3.591(4) ? . 3_646
N(4) F(7) 3.024(4) ? . 3_546
C(2) F(6) 3.290(5) ? . 2_557
C(2) F(7) 3.199(5) ? . 2_557
C(2) C(10) 3.572(6) ? . 2_557
C(3) F(7) 3.328(5) ? . 2_557
C(3) F(8) 3.293(4) ? . 2_557
C(4) F(6) 3.210(5) ? . .
C(4) C(22) 3.562(6) ? . 4_555
C(5) F(6) 3.276(5) ? . .
C(5) C(22) 3.120(6) ? . 4_555
C(6) F(6) 3.394(5) ? . .
C(7) C(14) 3.548(6) ? . 2_457
C(7) C(20) 3.418(6) ? . 4_555
C(8) F(1) 3.278(5) ? . 2_457
C(9) F(5) 3.503(5) ? . 2_457
C(10) F(6) 3.505(5) ? . 2_457
C(10) C(2) 3.572(6) ? . 2_457
C(11) F(6) 3.160(5) ? . .
C(14) C(7) 3.548(6) ? . 2_557
C(15) F(3) 3.483(5) ? . 3_646
C(16) F(7) 3.018(5) ? . 3_546
C(17) F(4) 3.298(4) ? . 2_456
C(17) F(7) 3.185(5) ? . 3_546
C(18) F(3) 3.301(4) ? . 2_456
C(20) C(7) 3.418(6) ? . 4_554
C(21) C(30) 3.326(6) ? . 2_556
C(22) C(4) 3.562(6) ? . 4_554
C(22) C(5) 3.120(6) ? . 4_554
C(22) C(30) 3.388(6) ? . 2_556
C(23) F(5) 3.284(4) ? . 2_556
C(24) O(4) 3.566(5) ? . 2_556
C(26) F(2) 3.448(5) ? . .
C(26) F(4) 3.496(5) ? . .
C(26) C(30) 3.561(6) ? . 2_556
C(28) F(8) 3.226(5) ? . .
C(29) F(7) 3.151(5) ? . 3_546
C(30) F(4) 3.514(5) ? . 2_456
C(30) C(21) 3.326(6) ? . 2_456
C(30) C(22) 3.388(6) ? . 2_456
C(30) C(26) 3.561(6) ? . 2_456
F(1) H(5) 2.655 ? . 2_557
F(1) H(6) 3.530 ? . 2_557
F(1) H(11) 3.483 ? . 3_656
F(1) H(14) 3.194 ? . .
F(1) H(15) 3.435 ? . 3_656
F(1) H(23) 3.044 ? . 2_456
F(1) H(36) 3.336 ? . 3_656
F(1) H(37) 3.456 ? . .
F(1) H(38) 1.938 ? . .
F(2) H(9) 2.875 ? . .
F(2) H(14) 3.259 ? . .
F(2) H(19) 3.515 ? . 2_556
F(2) H(20) 3.110 ? . .
F(2) H(25) 2.554 ? . .
F(2) H(27) 3.028 ? . 1_655
F(2) H(30) 3.382 ? . 1_655
F(2) H(33) 3.332 ? . 1_655
F(2) H(36) 3.403 ? . 3_656
F(3) H(5) 3.258 ? . 2_557
F(3) H(11) 3.249 ? . 3_656
F(3) H(15) 2.850 ? . 3_656
F(3) H(17) 3.434 ? . 3_656
F(3) H(18) 3.305 ? . 2_556
F(3) H(19) 2.464 ? . 2_556
F(3) H(21) 3.492 ? . 2_556
F(3) H(35) 3.260 ? . 3_656
F(3) H(36) 1.947 ? . 3_656
F(4) H(15) 2.902 ? . 3_656
F(4) H(18) 2.569 ? . 2_556
F(4) H(19) 3.295 ? . 2_556
F(4) H(20) 3.569 ? . .
F(4) H(23) 3.204 ? . 2_456
F(4) H(24) 2.951 ? . 2_456
F(4) H(25) 2.999 ? . .
F(4) H(32) 2.662 ? . 2_556
F(4) H(38) 3.584 ? . .
F(5) H(6) 2.581 ? . 2_557
F(5) H(22) 2.563 ? . 2_456
F(5) H(23) 3.598 ? . 2_456
F(5) H(26) 3.040 ? . .
F(5) H(29) 3.263 ? . 3_556
F(5) H(31) 3.179 ? . 3_556
F(5) H(35) 3.005 ? . 3_556
F(5) H(37) 2.316 ? . .
F(5) H(38) 2.959 ? . .
F(6) H(1) 2.484 ? . 2_457
F(6) H(2) 3.226 ? . 2_457
F(6) H(3) 3.249 ? . .
F(6) H(6) 3.126 ? . 2_557
F(6) H(7) 2.792 ? . 2_557
F(6) H(8) 2.735 ? . .
F(6) H(12) 3.195 ? . 2_457
F(7) H(1) 2.735 ? . 2_457
F(7) H(2) 2.938 ? . 2_457
F(7) H(6) 3.553 ? . 2_557
F(7) H(16) 3.514 ? . 2_457
F(7) H(17) 2.900 ? . 2_457
F(7) H(18) 3.210 ? . 3_556
F(7) H(29) 3.388 ? . 3_556
F(7) H(31) 2.293 ? . 3_556
F(7) H(35) 3.155 ? . 3_556
F(8) H(1) 3.462 ? . 2_457
F(8) H(2) 2.427 ? . 2_457
F(8) H(4) 3.258 ? . 2_457
F(8) H(8) 3.314 ? . .
F(8) H(13) 3.068 ? . 1_455
F(8) H(26) 2.586 ? . .
F(8) H(27) 3.293 ? . .
F(8) H(28) 3.326 ? . .
F(8) H(35) 2.135 ? . 3_556
F(8) H(36) 3.264 ? . 3_556
O(1) H(5) 3.551 ? . 4_554
O(2) H(22) 2.950 ? . 4_555
O(3) H(4) 3.014 ? . 4_554
O(3) H(5) 3.519 ? . 4_554
O(3) H(21) 2.870 ? . 4_555
O(3) H(22) 3.483 ? . 4_555
O(4) H(6) 3.320 ? . 2_557
O(4) H(23) 3.164 ? . 2_456
N(1) H(21) 2.911 ? . 4_555
N(3) H(4) 3.404 ? . 4_554
C(2) H(7) 3.575 ? . 2_557
C(3) H(7) 3.250 ? . 2_557
C(3) H(12) 3.439 ? . 2_457
C(4) H(12) 3.495 ? . 2_457
C(4) H(21) 3.336 ? . 4_555
C(5) H(21) 2.717 ? . 4_555
C(6) H(12) 3.146 ? . 2_457
C(7) H(12) 3.220 ? . 2_457
C(7) H(14) 3.095 ? . 2_457
C(7) H(20) 3.168 ? . 4_555
C(7) H(36) 3.432 ? . 4_555
C(8) H(11) 3.153 ? . 4_555
C(8) H(14) 3.163 ? . 2_457
C(8) H(20) 3.393 ? . 4_555
C(8) H(36) 3.417 ? . 4_555
C(9) H(29) 3.381 ? . 4_455
C(9) H(31) 3.489 ? . 4_455
C(9) H(38) 3.300 ? . 2_457
C(10) H(1) 3.565 ? . 2_457
C(10) H(12) 3.460 ? . 1_455
C(10) H(16) 2.885 ? . 1_455
C(11) H(1) 3.364 ? . 2_457
C(11) H(16) 3.446 ? . 1_455
C(13) H(5) 3.209 ? . 4_554
C(13) H(23) 3.384 ? . 4_655
C(13) H(27) 2.865 ? . 1_655
C(13) H(29) 2.904 ? . 1_655
C(14) H(2) 3.420 ? . 2_557
C(14) H(7) 3.202 ? . 1_655
C(14) H(27) 3.304 ? . 1_655
C(15) H(7) 3.188 ? . 1_655
C(15) H(18) 3.333 ? . 4_555
C(15) H(23) 3.302 ? . 4_655
C(17) H(17) 3.268 ? . 4_554
C(18) H(33) 3.378 ? . 2_556
C(19) H(4) 3.406 ? . 4_554
C(19) H(33) 3.442 ? . 2_556
C(20) H(4) 2.984 ? . 4_554
C(21) H(32) 3.405 ? . 2_556
C(21) H(33) 3.040 ? . 2_556
C(21) H(34) 2.999 ? . 2_556
C(22) H(3) 2.969 ? . 4_554
C(22) H(33) 2.906 ? . 2_556
C(22) H(34) 3.026 ? . 2_556
C(22) H(35) 3.360 ? . 4_554
C(23) H(3) 3.133 ? . 4_554
C(23) H(10) 3.554 ? . 4_654
C(23) H(33) 3.446 ? . 2_556
C(23) H(34) 3.070 ? . 2_556
C(23) H(35) 3.403 ? . 4_554
C(23) H(37) 3.281 ? . 2_556
C(24) H(10) 3.166 ? . 4_654
C(24) H(15) 3.154 ? . 4_654
C(24) H(16) 3.502 ? . 4_654
C(24) H(34) 3.061 ? . 2_556
C(24) H(37) 3.153 ? . 2_556
C(24) H(38) 3.467 ? . 2_556
C(25) H(15) 3.482 ? . 4_654
C(25) H(30) 2.982 ? . 1_655
C(25) H(32) 3.450 ? . 1_655
C(25) H(34) 3.002 ? . 2_556
C(26) H(30) 3.113 ? . 1_655
C(26) H(32) 3.530 ? . 2_556
C(26) H(34) 2.982 ? . 2_556
C(28) H(9) 2.941 ? . 1_455
C(28) H(10) 3.483 ? . 1_455
C(28) H(13) 3.233 ? . 1_455
C(29) H(6) 3.284 ? . 4_454
C(29) H(9) 3.143 ? . 1_455
C(29) H(10) 3.598 ? . 1_455
C(29) H(24) 3.265 ? . 1_455
C(30) H(24) 3.269 ? . 1_455
B(1) H(5) 3.534 ? . 2_557
B(1) H(15) 3.244 ? . 3_656
B(1) H(18) 3.455 ? . 2_556
B(1) H(19) 3.251 ? . 2_556
B(1) H(25) 3.296 ? . .
B(1) H(36) 3.047 ? . 3_656
B(1) H(38) 3.190 ? . .
B(2) H(1) 3.029 ? . 2_457
B(2) H(2) 3.025 ? . 2_457
B(2) H(6) 3.224 ? . 2_557
B(2) H(8) 3.585 ? . .
B(2) H(26) 3.282 ? . .
B(2) H(31) 3.204 ? . 3_556
B(2) H(35) 2.900 ? . 3_556
B(2) H(37) 3.347 ? . .
H(1) F(6) 2.484 ? . 2_557
H(1) F(7) 2.735 ? . 2_557
H(1) F(8) 3.462 ? . 2_557
H(1) C(10) 3.565 ? . 2_557
H(1) C(11) 3.364 ? . 2_557
H(1) B(2) 3.029 ? . 2_557
H(1) H(8) 3.465 ? . 2_557
H(2) F(6) 3.226 ? . 2_557
H(2) F(7) 2.938 ? . 2_557
H(2) F(8) 2.427 ? . 2_557
H(2) C(14) 3.420 ? . 2_457
H(2) B(2) 3.025 ? . 2_557
H(2) H(7) 3.246 ? . 2_557
H(2) H(8) 3.425 ? . 2_557
H(2) H(12) 3.000 ? . 2_457
H(2) H(13) 3.141 ? . 2_457
H(3) F(6) 3.249 ? . .
H(3) C(22) 2.969 ? . 4_555
H(3) C(23) 3.133 ? . 4_555
H(3) H(21) 2.762 ? . 4_555
H(3) H(22) 3.042 ? . 4_555
H(4) F(8) 3.258 ? . 2_557
H(4) O(3) 3.014 ? . 4_555
H(4) N(3) 3.404 ? . 4_555
H(4) C(19) 3.406 ? . 4_555
H(4) C(20) 2.984 ? . 4_555
H(4) H(12) 3.431 ? . 2_457
H(4) H(14) 3.239 ? . 2_457
H(4) H(20) 2.912 ? . 4_555
H(4) H(35) 3.289 ? . 4_555
H(4) H(36) 2.831 ? . 4_555
H(5) F(1) 2.655 ? . 2_457
H(5) F(3) 3.258 ? . 2_457
H(5) O(1) 3.551 ? . 4_555
H(5) O(3) 3.519 ? . 4_555
H(5) C(13) 3.209 ? . 4_555
H(5) B(1) 3.534 ? . 2_457
H(5) H(9) 3.566 ? . 4_555
H(5) H(10) 3.398 ? . 4_555
H(5) H(11) 2.346 ? . 4_555
H(5) H(14) 3.330 ? . 2_457
H(5) H(20) 3.320 ? . 4_555
H(5) H(36) 2.789 ? . 4_555
H(5) H(38) 3.329 ? . 2_457
H(6) F(1) 3.530 ? . 2_457
H(6) F(5) 2.581 ? . 2_457
H(6) F(6) 3.126 ? . 2_457
H(6) F(7) 3.553 ? . 2_457
H(6) O(4) 3.320 ? . 2_457
H(6) C(29) 3.284 ? . 4_455
H(6) B(2) 3.224 ? . 2_457
H(6) H(29) 2.855 ? . 4_455
H(6) H(30) 3.477 ? . 4_455
H(6) H(31) 3.018 ? . 4_455
H(6) H(37) 3.528 ? . 2_457
H(6) H(38) 2.756 ? . 2_457
H(7) F(6) 2.792 ? . 2_457
H(7) C(2) 3.575 ? . 2_457
H(7) C(3) 3.250 ? . 2_457
H(7) C(14) 3.202 ? . 1_455
H(7) C(15) 3.188 ? . 1_455
H(7) H(2) 3.246 ? . 2_457
H(7) H(12) 2.582 ? . 1_455
H(7) H(13) 3.106 ? . 1_455
H(7) H(16) 2.328 ? . 1_455
H(7) H(17) 3.445 ? . 1_455
H(8) F(6) 2.735 ? . .
H(8) F(8) 3.314 ? . .
H(8) B(2) 3.585 ? . .
H(8) H(1) 3.465 ? . 2_457
H(8) H(2) 3.425 ? . 2_457
H(8) H(13) 2.976 ? . 1_455
H(8) H(16) 3.361 ? . 1_455
H(9) F(2) 2.875 ? . .
H(9) C(28) 2.941 ? . 1_655
H(9) C(29) 3.143 ? . 1_655
H(9) H(5) 3.566 ? . 4_554
H(9) H(27) 2.082 ? . 1_655
H(9) H(28) 3.145 ? . 1_655
H(9) H(29) 2.478 ? . 1_655
H(9) H(30) 3.148 ? . 1_655
H(10) C(23) 3.554 ? . 4_655
H(10) C(24) 3.166 ? . 4_655
H(10) C(28) 3.483 ? . 1_655
H(10) C(29) 3.598 ? . 1_655
H(10) H(5) 3.398 ? . 4_554
H(10) H(22) 3.299 ? . 4_655
H(10) H(23) 2.539 ? . 4_655
H(10) H(27) 2.904 ? . 1_655
H(10) H(28) 3.248 ? . 1_655
H(10) H(29) 2.692 ? . 1_655
H(11) F(1) 3.483 ? . 3_646
H(11) F(3) 3.249 ? . 3_646
H(11) C(8) 3.153 ? . 4_554
H(11) H(5) 2.346 ? . 4_554
H(11) H(23) 3.551 ? . 4_655
H(11) H(27) 3.558 ? . 1_655
H(11) H(29) 3.085 ? . 1_655
H(12) F(6) 3.195 ? . 2_557
H(12) C(3) 3.439 ? . 2_557
H(12) C(4) 3.495 ? . 2_557
H(12) C(6) 3.146 ? . 2_557
H(12) C(7) 3.220 ? . 2_557
H(12) C(10) 3.460 ? . 1_655
H(12) H(2) 3.000 ? . 2_557
H(12) H(4) 3.431 ? . 2_557
H(12) H(7) 2.582 ? . 1_655
H(13) F(8) 3.068 ? . 1_655
H(13) C(28) 3.233 ? . 1_655
H(13) H(2) 3.141 ? . 2_557
H(13) H(7) 3.106 ? . 1_655
H(13) H(8) 2.976 ? . 1_655
H(13) H(26) 3.452 ? . 1_655
H(13) H(27) 2.585 ? . 1_655
H(13) H(28) 3.205 ? . 1_655
H(14) F(1) 3.194 ? . .
H(14) F(2) 3.259 ? . .
H(14) C(7) 3.095 ? . 2_557
H(14) C(8) 3.163 ? . 2_557
H(14) H(4) 3.239 ? . 2_557
H(14) H(5) 3.330 ? . 2_557
H(14) H(27) 3.407 ? . 1_655
H(15) F(1) 3.435 ? . 3_646
H(15) F(3) 2.850 ? . 3_646
H(15) F(4) 2.902 ? . 3_646
H(15) C(24) 3.154 ? . 4_655
H(15) C(25) 3.482 ? . 4_655
H(15) B(1) 3.244 ? . 3_646
H(15) H(18) 3.079 ? . 4_555
H(15) H(23) 2.566 ? . 4_655
H(15) H(24) 3.220 ? . 4_655
H(16) F(7) 3.514 ? . 2_557
H(16) C(10) 2.885 ? . 1_655
H(16) C(11) 3.446 ? . 1_655
H(16) C(24) 3.502 ? . 4_655
H(16) H(7) 2.328 ? . 1_655
H(16) H(8) 3.361 ? . 1_655
H(16) H(23) 3.279 ? . 4_655
H(16) H(24) 3.560 ? . 4_655
H(16) H(31) 3.321 ? . 4_555
H(17) F(3) 3.434 ? . 3_646
H(17) F(7) 2.900 ? . 2_557
H(17) C(17) 3.268 ? . 4_555
H(17) H(7) 3.445 ? . 1_655
H(17) H(18) 2.784 ? . 4_555
H(17) H(19) 3.497 ? . 4_555
H(17) H(31) 3.355 ? . 4_555
H(18) F(3) 3.305 ? . 2_456
H(18) F(4) 2.569 ? . 2_456
H(18) F(7) 3.210 ? . 3_546
H(18) C(15) 3.333 ? . 4_554
H(18) B(1) 3.455 ? . 2_456
H(18) H(15) 3.079 ? . 4_554
H(18) H(17) 2.784 ? . 4_554
H(19) F(2) 3.515 ? . 2_456
H(19) F(3) 2.464 ? . 2_456
H(19) F(4) 3.295 ? . 2_456
H(19) B(1) 3.251 ? . 2_456
H(19) H(17) 3.497 ? . 4_554
H(19) H(33) 2.963 ? . 2_556
H(19) H(36) 3.493 ? . 4_554
H(20) F(2) 3.110 ? . .
H(20) F(4) 3.569 ? . .
H(20) C(7) 3.168 ? . 4_554
H(20) C(8) 3.393 ? . 4_554
H(20) H(4) 2.912 ? . 4_554
H(20) H(5) 3.320 ? . 4_554
H(21) F(3) 3.492 ? . 2_456
H(21) O(3) 2.870 ? . 4_554
H(21) N(1) 2.911 ? . 4_554
H(21) C(4) 3.336 ? . 4_554
H(21) C(5) 2.717 ? . 4_554
H(21) H(3) 2.762 ? . 4_554
H(21) H(33) 3.030 ? . 2_556
H(21) H(34) 3.563 ? . 2_556
H(21) H(35) 2.787 ? . 4_554
H(21) H(36) 3.257 ? . 4_554
H(22) F(5) 2.563 ? . 2_556
H(22) O(2) 2.950 ? . 4_554
H(22) O(3) 3.483 ? . 4_554
H(22) H(3) 3.042 ? . 4_554
H(22) H(10) 3.299 ? . 4_654
H(22) H(28) 3.409 ? . 4_554
H(22) H(29) 3.526 ? . 4_554
H(22) H(35) 2.878 ? . 4_554
H(22) H(37) 3.184 ? . 2_556
H(23) F(1) 3.044 ? . 2_556
H(23) F(4) 3.204 ? . 2_556
H(23) F(5) 3.598 ? . 2_556
H(23) O(4) 3.164 ? . 2_556
H(23) C(13) 3.384 ? . 4_654
H(23) C(15) 3.302 ? . 4_654
H(23) H(10) 2.539 ? . 4_654
H(23) H(11) 3.551 ? . 4_654
H(23) H(15) 2.566 ? . 4_654
H(23) H(16) 3.279 ? . 4_654
H(23) H(37) 2.962 ? . 2_556
H(23) H(38) 2.839 ? . 2_556
H(24) F(4) 2.951 ? . 2_556
H(24) C(29) 3.265 ? . 1_655
H(24) C(30) 3.269 ? . 1_655
H(24) H(15) 3.220 ? . 4_654
H(24) H(16) 3.560 ? . 4_654
H(24) H(30) 2.459 ? . 1_655
H(24) H(31) 3.385 ? . 1_655
H(24) H(32) 2.510 ? . 1_655
H(24) H(33) 3.327 ? . 1_655
H(24) H(34) 3.515 ? . 2_556
H(25) F(2) 2.554 ? . .
H(25) F(4) 2.999 ? . .
H(25) B(1) 3.296 ? . .
H(25) H(30) 2.688 ? . 1_655
H(25) H(34) 3.518 ? . 2_556
H(26) F(5) 3.040 ? . .
H(26) F(8) 2.586 ? . .
H(26) B(2) 3.282 ? . .
H(26) H(13) 3.452 ? . 1_455
H(26) H(35) 3.070 ? . 3_556
H(27) F(2) 3.028 ? . 1_455
H(27) F(8) 3.293 ? . .
H(27) C(13) 2.865 ? . 1_455
H(27) C(14) 3.304 ? . 1_455
H(27) H(9) 2.082 ? . 1_455
H(27) H(10) 2.904 ? . 1_455
H(27) H(11) 3.558 ? . 1_455
H(27) H(13) 2.585 ? . 1_455
H(27) H(14) 3.407 ? . 1_455
H(28) F(8) 3.326 ? . .
H(28) H(9) 3.145 ? . 1_455
H(28) H(10) 3.248 ? . 1_455
H(28) H(13) 3.205 ? . 1_455
H(28) H(22) 3.409 ? . 4_555
H(29) F(5) 3.263 ? . 3_546
H(29) F(7) 3.388 ? . 3_546
H(29) C(9) 3.381 ? . 4_454
H(29) C(13) 2.904 ? . 1_455
H(29) H(6) 2.855 ? . 4_454
H(29) H(9) 2.478 ? . 1_455
H(29) H(10) 2.692 ? . 1_455
H(29) H(11) 3.085 ? . 1_455
H(29) H(22) 3.526 ? . 4_555
H(30) F(2) 3.382 ? . 1_455
H(30) C(25) 2.982 ? . 1_455
H(30) C(26) 3.113 ? . 1_455
H(30) H(6) 3.477 ? . 4_454
H(30) H(9) 3.148 ? . 1_455
H(30) H(24) 2.459 ? . 1_455
H(30) H(25) 2.688 ? . 1_455
H(31) F(5) 3.179 ? . 3_546
H(31) F(7) 2.293 ? . 3_546
H(31) C(9) 3.489 ? . 4_454
H(31) B(2) 3.204 ? . 3_546
H(31) H(6) 3.018 ? . 4_454
H(31) H(16) 3.321 ? . 4_554
H(31) H(17) 3.355 ? . 4_554
H(31) H(24) 3.385 ? . 1_455
H(32) F(4) 2.662 ? . 2_456
H(32) C(21) 3.405 ? . 2_456
H(32) C(25) 3.450 ? . 1_455
H(32) C(26) 3.530 ? . 2_456
H(32) H(24) 2.510 ? . 1_455
H(33) F(2) 3.332 ? . 1_455
H(33) C(18) 3.378 ? . 2_456
H(33) C(19) 3.442 ? . 2_456
H(33) C(21) 3.040 ? . 2_456
H(33) C(22) 2.906 ? . 2_456
H(33) C(23) 3.446 ? . 2_456
H(33) H(19) 2.963 ? . 2_456
H(33) H(21) 3.030 ? . 2_456
H(33) H(24) 3.327 ? . 1_455
H(34) C(21) 2.999 ? . 2_456
H(34) C(22) 3.026 ? . 2_456
H(34) C(23) 3.070 ? . 2_456
H(34) C(24) 3.061 ? . 2_456
H(34) C(25) 3.002 ? . 2_456
H(34) C(26) 2.982 ? . 2_456
H(34) H(21) 3.563 ? . 2_456
H(34) H(24) 3.515 ? . 2_456
H(34) H(25) 3.518 ? . 2_456
H(35) F(3) 3.260 ? . 3_646
H(35) F(5) 3.005 ? . 3_546
H(35) F(7) 3.155 ? . 3_546
H(35) F(8) 2.135 ? . 3_546
H(35) C(22) 3.360 ? . 4_555
H(35) C(23) 3.403 ? . 4_555
H(35) B(2) 2.900 ? . 3_546
H(35) H(4) 3.289 ? . 4_554
H(35) H(21) 2.787 ? . 4_555
H(35) H(22) 2.878 ? . 4_555
H(35) H(26) 3.070 ? . 3_546
H(36) F(1) 3.336 ? . 3_646
H(36) F(2) 3.403 ? . 3_646
H(36) F(3) 1.947 ? . 3_646
H(36) F(8) 3.264 ? . 3_546
H(36) C(7) 3.432 ? . 4_554
H(36) C(8) 3.417 ? . 4_554
H(36) B(1) 3.047 ? . 3_646
H(36) H(4) 2.831 ? . 4_554
H(36) H(5) 2.789 ? . 4_554
H(36) H(19) 3.493 ? . 4_555
H(36) H(21) 3.257 ? . 4_555
H(37) F(1) 3.456 ? . .
H(37) F(5) 2.316 ? . .
H(37) C(23) 3.281 ? . 2_456
H(37) C(24) 3.153 ? . 2_456
H(37) B(2) 3.347 ? . .
H(37) H(6) 3.528 ? . 2_557
H(37) H(22) 3.184 ? . 2_456
H(37) H(23) 2.962 ? . 2_456
H(38) F(1) 1.938 ? . .
H(38) F(4) 3.584 ? . .
H(38) F(5) 2.959 ? . .
H(38) C(9) 3.300 ? . 2_557
H(38) C(24) 3.467 ? . 2_456
H(38) B(1) 3.190 ? . .
H(38) H(5) 3.329 ? . 2_557
H(38) H(6) 2.756 ? . 2_557
H(38) H(23) 2.839 ? . 2_456

loop_
_geom_torsion_atom_site_label_1
_geom_torsion_atom_site_label_2
_geom_torsion_atom_site_label_3
_geom_torsion_atom_site_label_4
_geom_torsion
_geom_torsion_publ_flag
_geom_torsion_site_symmetry_1
_geom_torsion_site_symmetry_2
_geom_torsion_site_symmetry_3
_geom_torsion_site_symmetry_4
O(3) Cu(1) O(1) N(2) -98.5(2) ? . . . .
O(4) Cu(1) O(1) N(2) 84.0(2) ? . . . .
O(1) Cu(1) N(1) C(1) 4.4(2) ? . . . .
O(1) Cu(1) N(1) C(5) -179.2(3) ? . . . .
N(1) Cu(1) O(1) N(2) -0.8(2) ? . . . .
O(1) Cu(1) N(3) C(16) -176.2(2) ? . . . .
O(1) Cu(1) N(3) C(20) 7.8(3) ? . . . .
N(3) Cu(1) O(1) N(2) 167.3(2) ? . . . .
O(3) Cu(1) O(2) N(4) -117.6(2) ? . . . .
O(4) Cu(1) O(2) N(4) 60.1(2) ? . . . .
O(2) Cu(1) N(1) C(1) 178.6(2) ? . . . .
O(2) Cu(1) N(1) C(5) -5.1(3) ? . . . .
N(1) Cu(1) O(2) N(4) 145.7(2) ? . . . .
O(2) Cu(1) N(3) C(16) 10.2(2) ? . . . .
O(2) Cu(1) N(3) C(20) -165.9(3) ? . . . .
N(3) Cu(1) O(2) N(4) -22.5(2) ? . . . .
O(3) Cu(1) N(1) C(1) 90.2(2) ? . . . .
O(3) Cu(1) N(1) C(5) -93.5(3) ? . . . .
O(3) Cu(1) N(3) C(16) 96.4(2) ? . . . .
O(3) Cu(1) N(3) C(20) -79.7(3) ? . . . .
O(4) Cu(1) N(1) C(1) -94.7(2) ? . . . .
O(4) Cu(1) N(1) C(5) 81.7(3) ? . . . .
O(4) Cu(1) N(3) C(16) -78.6(2) ? . . . .
O(4) Cu(1) N(3) C(20) 105.3(3) ? . . . .
N(1) Cu(1) N(3) C(16) -91.5(7) ? . . . .
N(1) Cu(1) N(3) C(20) 92.5(8) ? . . . .
N(3) Cu(1) N(1) C(1) -82.0(7) ? . . . .
N(3) Cu(1) N(1) C(5) 94.4(7) ? . . . .
Cu(1) O(1) N(2) C(1) -3.1(4) ? . . . .
Cu(1) O(1) N(2) C(12) 176.0(2) ? . . . .
Cu(1) O(2) N(4) C(16) 31.1(3) ? . . . .
Cu(1) O(2) N(4) C(27) -147.5(2) ? . . . .
Cu(1) N(1) C(1) N(2) -7.1(4) ? . . . .
Cu(1) N(1) C(1) C(2) 172.0(3) ? . . . .
Cu(1) N(1) C(5) C(4) -177.0(3) ? . . . .
C(1) N(1) C(5) C(4) -0.8(6) ? . . . .
C(5) N(1) C(1) N(2) 176.3(3) ? . . . .
C(5) N(1) C(1) C(2) -4.6(6) ? . . . .
O(1) N(2) C(1) N(1) 6.8(5) ? . . . .
O(1) N(2) C(1) C(2) -172.3(4) ? . . . .
O(1) N(2) C(12) C(13) -13.1(4) ? . . . .
O(1) N(2) C(12) C(14) 105.4(3) ? . . . .
O(1) N(2) C(12) C(15) -129.5(3) ? . . . .
C(1) N(2) C(12) C(13) 165.8(3) ? . . . .
C(1) N(2) C(12) C(14) -75.6(4) ? . . . .
C(1) N(2) C(12) C(15) 49.5(5) ? . . . .
C(12) N(2) C(1) N(1) -172.1(3) ? . . . .
C(12) N(2) C(1) C(2) 8.8(6) ? . . . .
Cu(1) N(3) C(16) N(4) 3.1(4) ? . . . .
Cu(1) N(3) C(16) C(17) -175.3(3) ? . . . .
Cu(1) N(3) C(20) C(19) 176.8(3) ? . . . .
C(16) N(3) C(20) C(19) 1.0(6) ? . . . .
C(20) N(3) C(16) N(4) 179.5(3) ? . . . .
C(20) N(3) C(16) C(17) 1.1(6) ? . . . .
O(2) N(4) C(16) N(3) -23.0(4) ? . . . .
O(2) N(4) C(16) C(17) 155.3(4) ? . . . .
O(2) N(4) C(27) C(28) 32.5(4) ? . . . .
O(2) N(4) C(27) C(29) -86.0(3) ? . . . .
O(2) N(4) C(27) C(30) 150.8(3) ? . . . .
C(16) N(4) C(27) C(28) -145.9(3) ? . . . .
C(16) N(4) C(27) C(29) 95.6(4) ? . . . .
C(16) N(4) C(27) C(30) -27.6(5) ? . . . .
C(27) N(4) C(16) N(3) 155.4(3) ? . . . .
C(27) N(4) C(16) C(17) -26.3(6) ? . . . .
N(1) C(1) C(2) C(3) 5.4(6) ? . . . .
N(2) C(1) C(2) C(3) -175.5(4) ? . . . .
C(1) C(2) C(3) C(4) -1.0(6) ? . . . .
C(2) C(3) C(4) C(5) -4.0(6) ? . . . .
C(2) C(3) C(4) C(6) 174.3(4) ? . . . .
C(3) C(4) C(5) N(1) 5.0(6) ? . . . .
C(3) C(4) C(6) C(7) -27.7(6) ? . . . .
C(3) C(4) C(6) C(11) 153.4(4) ? . . . .
C(5) C(4) C(6) C(7) 150.5(4) ? . . . .
C(5) C(4) C(6) C(11) -28.5(6) ? . . . .
C(6) C(4) C(5) N(1) -173.3(4) ? . . . .
C(4) C(6) C(7) C(8) -179.7(4) ? . . . .
C(4) C(6) C(11) C(10) 179.7(4) ? . . . .
C(7) C(6) C(11) C(10) 0.8(6) ? . . . .
C(11) C(6) C(7) C(8) -0.6(6) ? . . . .
C(6) C(7) C(8) C(9) -0.0(6) ? . . . .
C(7) C(8) C(9) C(10) 0.6(7) ? . . . .
C(8) C(9) C(10) C(11) -0.4(7) ? . . . .
C(9) C(10) C(11) C(6) -0.2(5) ? . . . .
N(3) C(16) C(17) C(18) -2.2(6) ? . . . .
N(4) C(16) C(17) C(18) 179.6(3) ? . . . .
C(16) C(17) C(18) C(19) 1.2(6) ? . . . .
C(17) C(18) C(19) C(20) 0.7(6) ? . . . .
C(17) C(18) C(19) C(21) -178.7(4) ? . . . .
C(18) C(19) C(20) N(3) -1.9(6) ? . . . .
C(18) C(19) C(21) C(22) -22.2(6) ? . . . .
C(18) C(19) C(21) C(26) 156.0(4) ? . . . .
C(20) C(19) C(21) C(22) 158.5(4) ? . . . .
C(20) C(19) C(21) C(26) -23.3(6) ? . . . .
C(21) C(19) C(20) N(3) 177.5(4) ? . . . .
C(19) C(21) C(22) C(23) 179.1(3) ? . . . .
C(19) C(21) C(26) C(25) -177.6(4) ? . . . .
C(22) C(21) C(26) C(25) 0.6(6) ? . . . .
C(26) C(21) C(22) C(23) 0.8(6) ? . . . .
C(21) C(22) C(23) C(24) -0.9(6) ? . . . .
C(22) C(23) C(24) C(25) -0.4(6) ? . . . .
C(23) C(24) C(25) C(26) 1.8(7) ? . . . .
C(24) C(25) C(26) C(21) -1.9(6) ? . . . .
